data_7123790
loop_
_publ_author_name
'Shang, Yaping'
'Jonnada, Krishna'
'Yedage, Subhash L.'
'Tu, Hua'
'Zhang, Xiaofeng'
'Lou, Xin'
'Huang, Shijun'
'Su, Weiping'

_publ_section_title
;
 Rhodium(III)-Catalyzed Indole Synthesis at Room Temperature Using the
 Transient Oxidizing Directing Group Strategy
;
_journal_name_full 'Chemical Communications'
_journal_paper_doi 10.1039/C9CC04529E
_journal_year 2019
_chemical_formula_moiety 'C21 H21 N O4'
_chemical_formula_sum 'C21 H21 N O4'
_chemical_formula_weight 351.39
_chemical_name_systematic '4-(5-acetoxy-1-ethyl-3-methyl-1H-indol-2-yl)phenyl acetate'
_space_group_IT_number 14
_space_group_name_Hall '-P 2ybc'
_space_group_name_H-M_alt 'P 1 21/c 1'
_symmetry_cell_setting monoclinic
_symmetry_space_group_name_Hall '-P 2ybc'
_symmetry_space_group_name_H-M 'P 1 21/c 1'
_atom_sites_solution_hydrogens geom
_atom_sites_solution_primary direct
_atom_sites_solution_secondary difmap
_audit_creation_method SHELXL-97
_audit_update_record
;
2019-03-27 deposited with the CCDC.    2019-07-01 downloaded from the CCDC.
;
_cell_angle_alpha 90.00
_cell_angle_beta 94.511(2)
_cell_angle_gamma 90.00
_cell_formula_units_Z 4
_cell_length_a 9.0197(2)
_cell_length_b 9.5895(3)
_cell_length_c 20.6274(5)
_cell_measurement_reflns_used 3594
_cell_measurement_temperature 100(2)
_cell_measurement_theta_max 73.2630
_cell_measurement_theta_min 4.9120
_cell_volume 1778.63(8)
_computing_cell_refinement 'CrysAlisPro, Agilent Technologies'
_computing_data_collection 'CrysAlisPro, Agilent Technologies'
_computing_data_reduction 'CrysAlisPro, Agilent Technologies'
_computing_molecular_graphics 'Bruker SHELXTL'
_computing_publication_material 'Bruker SHELXTL'
_computing_structure_refinement 'SHELXL-97 (Sheldrick, 1997)'
_computing_structure_solution 'SHELXS-97 (Sheldrick, 1990)'
_diffrn_ambient_temperature 100(2)
_diffrn_detector_area_resol_mean 10.5594
_diffrn_measured_fraction_theta_full 0.996
_diffrn_measured_fraction_theta_max 0.996
_diffrn_measurement_device_type 'SuperNova, Dual, Cu at home/near, Atlas'
_diffrn_measurement_method '\w scans'
_diffrn_radiation_monochromator graphite
_diffrn_radiation_source 'fine-focus sealed tube'
_diffrn_radiation_type CuK\a
_diffrn_radiation_wavelength 1.54184
_diffrn_reflns_av_R_equivalents 0.0199
_diffrn_reflns_av_sigmaI/netI 0.0212
_diffrn_reflns_limit_h_max 10
_diffrn_reflns_limit_h_min -10
_diffrn_reflns_limit_k_max 9
_diffrn_reflns_limit_k_min -11
_diffrn_reflns_limit_l_max 21
_diffrn_reflns_limit_l_min -25
_diffrn_reflns_number 6557
_diffrn_reflns_theta_full 69.99
_diffrn_reflns_theta_max 69.99
_diffrn_reflns_theta_min 4.30
_exptl_absorpt_coefficient_mu 0.740
_exptl_absorpt_correction_T_max 0.8661
_exptl_absorpt_correction_T_min 0.7562
_exptl_absorpt_correction_type multi-scan
_exptl_absorpt_process_details
; 
CrysAlisPro 1.171.39.46 (Rigaku Oxford Diffraction, 2018) 
Empirical absorption correction using spherical harmonics, 
 implemented in SCALE3 ABSPACK scaling algorithm. 
;
_exptl_crystal_colour colorless
_exptl_crystal_density_diffrn 1.312
_exptl_crystal_density_meas ?
_exptl_crystal_density_method 'not measured'
_exptl_crystal_description block
_exptl_crystal_F_000 744
_exptl_crystal_size_max 0.40
_exptl_crystal_size_mid 0.20
_exptl_crystal_size_min 0.20
_refine_diff_density_max 0.387
_refine_diff_density_min -0.301
_refine_diff_density_rms 0.057
_refine_ls_extinction_method none
_refine_ls_goodness_of_fit_ref 1.060
_refine_ls_hydrogen_treatment constr
_refine_ls_matrix_type full
_refine_ls_number_parameters 235
_refine_ls_number_reflns 3348
_refine_ls_number_restraints 0
_refine_ls_restrained_S_all 1.060
_refine_ls_R_factor_all 0.0458
_refine_ls_R_factor_gt 0.0420
_refine_ls_shift/su_max 0.000
_refine_ls_shift/su_mean 0.000
_refine_ls_structure_factor_coef Fsqd
_refine_ls_weighting_details 'calc w=1/[\s^2^(Fo^2^)+(0.0590P)^2^+0.8112P] where P=(Fo^2^+2Fc^2^)/3'
_refine_ls_weighting_scheme calc
_refine_ls_wR_factor_gt 0.1090
_refine_ls_wR_factor_ref 0.1126
_reflns_number_gt 3026
_reflns_number_total 3348
_reflns_threshold_expression >2sigma(I)
_cod_data_source_file c9cc04529e2.cif
_cod_data_source_block 3aj
_cod_depositor_comments
;
The following automatic conversions were performed:

'_symmetry_cell_setting' value 'Monoclinic' changed to 'monoclinic'
according to
/home/data/users/saulius/crontab/automatic-downloads/rss-feeds/RSC/lib/dictionaries/cif_core.dic
dictionary named 'cif_core.dic' version 2.4.2 from 2011-04-26.

'_exptl_crystal_density_meas' value 'none' was changed to '?' - the
value is perceived as not measured.

Automatic conversion script
Id: cif_fix_values 4973 2017-02-22 13:04:09Z antanas 
;
_cod_original_sg_symbol_H-M P2(1)/c
_cod_database_code 7123790

loop_
_symmetry_equiv_pos_as_xyz
'x, y, z'
'-x, y+1/2, -z+1/2'
'-x, -y, -z'
'x, -y-1/2, z-1/2'

loop_
_atom_site_label
_atom_site_type_symbol
_atom_site_fract_x
_atom_site_fract_y
_atom_site_fract_z
_atom_site_U_iso_or_equiv
_atom_site_adp_type
_atom_site_occupancy
_atom_site_symmetry_multiplicity
_atom_site_calc_flag
_atom_site_refinement_flags
N1 N 0.28835(13) 0.62763(12) 0.48346(6) 0.0158(3) Uani 1 1 d .
O1 O 0.28791(12) 1.02217(11) 0.67697(5) 0.0241(3) Uani 1 1 d .
O2 O 0.53383(12) 1.00616(12) 0.70505(6) 0.0304(3) Uani 1 1 d .
O3 O 0.13479(12) 0.00419(10) 0.38299(5) 0.0207(2) Uani 1 1 d .
O4 O 0.06893(14) 0.12797(11) 0.29228(5) 0.0292(3) Uani 1 1 d .
C1 C 0.30013(15) 0.73865(15) 0.52586(6) 0.0164(3) Uani 1 1 d .
C2 C 0.27164(14) 0.68979(15) 0.58842(7) 0.0169(3) Uani 1 1 d .
C3 C 0.24014(15) 0.54371(15) 0.58264(7) 0.0174(3) Uani 1 1 d .
C4 C 0.24956(15) 0.50969(14) 0.51827(7) 0.0160(3) Uani 1 1 d .
C5 C 0.32815(15) 0.87887(15) 0.51355(7) 0.0184(3) Uani 1 1 d .
H5A H 0.3474 0.9097 0.4713 0.022 Uiso 1 1 calc R
C6 C 0.32697(15) 0.97156(15) 0.56497(7) 0.0202(3) Uani 1 1 d .
H6A H 0.3448 1.0679 0.5582 0.024 Uiso 1 1 calc R
C7 C 0.29950(15) 0.92319(15) 0.62675(7) 0.0198(3) Uani 1 1 d .
C8 C 0.27225(15) 0.78541(15) 0.63992(7) 0.0190(3) Uani 1 1 d .
H8A H 0.2544 0.7559 0.6826 0.023 Uiso 1 1 calc R
C9 C 0.27169(16) 0.64514(15) 0.41259(6) 0.0188(3) Uani 1 1 d .
H9A H 0.2076 0.7271 0.4020 0.023 Uiso 1 1 calc R
H9B H 0.2208 0.5621 0.3929 0.023 Uiso 1 1 calc R
C10 C 0.41876(18) 0.66482(17) 0.38252(7) 0.0255(3) Uani 1 1 d .
H10A H 0.4003 0.6759 0.3354 0.038 Uiso 1 1 calc R
H10B H 0.4820 0.5830 0.3919 0.038 Uiso 1 1 calc R
H10C H 0.4688 0.7482 0.4009 0.038 Uiso 1 1 calc R
C11 C 0.20457(17) 0.44860(16) 0.63690(7) 0.0234(3) Uani 1 1 d .
H11A H 0.1877 0.3540 0.6199 0.035 Uiso 1 1 calc R
H11B H 0.1148 0.4818 0.6559 0.035 Uiso 1 1 calc R
H11C H 0.2880 0.4478 0.6704 0.035 Uiso 1 1 calc R
C12 C 0.41444(16) 1.05458(15) 0.71408(7) 0.0203(3) Uani 1 1 d .
C13 C 0.38223(18) 1.15656(17) 0.76556(7) 0.0265(3) Uani 1 1 d .
H13A H 0.4744 1.1789 0.7919 0.040 Uiso 1 1 calc R
H13B H 0.3104 1.1161 0.7934 0.040 Uiso 1 1 calc R
H13C H 0.3407 1.2419 0.7453 0.040 Uiso 1 1 calc R
C14 C 0.22412(15) 0.37454(14) 0.48542(7) 0.0160(3) Uani 1 1 d .
C15 C 0.32769(15) 0.31999(14) 0.44486(7) 0.0172(3) Uani 1 1 d .
H15A H 0.4186 0.3679 0.4408 0.021 Uiso 1 1 calc R
C16 C 0.29925(16) 0.19718(15) 0.41070(7) 0.0186(3) Uani 1 1 d .
H16A H 0.3698 0.1604 0.3834 0.022 Uiso 1 1 calc R
C17 C 0.16597(16) 0.12922(14) 0.41716(7) 0.0178(3) Uani 1 1 d .
C18 C 0.06430(15) 0.17608(15) 0.45875(7) 0.0192(3) Uani 1 1 d .
H18A H -0.0241 0.1249 0.4641 0.023 Uiso 1 1 calc R
C19 C 0.09354(15) 0.29933(15) 0.49274(7) 0.0188(3) Uani 1 1 d .
H19A H 0.0240 0.3330 0.5213 0.023 Uiso 1 1 calc R
C20 C 0.08598(16) 0.01782(15) 0.31853(7) 0.0202(3) Uani 1 1 d .
C21 C 0.05933(18) -0.12279(16) 0.28855(7) 0.0255(3) Uani 1 1 d .
H21A H 0.0246 -0.1120 0.2426 0.038 Uiso 1 1 calc R
H21B H -0.0163 -0.1722 0.3113 0.038 Uiso 1 1 calc R
H21C H 0.1521 -0.1763 0.2921 0.038 Uiso 1 1 calc R

loop_
_atom_site_aniso_label
_atom_site_aniso_U_11
_atom_site_aniso_U_22
_atom_site_aniso_U_33
_atom_site_aniso_U_23
_atom_site_aniso_U_13
_atom_site_aniso_U_12
N1 0.0182(6) 0.0132(6) 0.0161(6) -0.0005(4) 0.0013(4) -0.0003(4)
O1 0.0223(5) 0.0230(6) 0.0271(5) -0.0119(4) 0.0017(4) 0.0003(4)
O2 0.0247(6) 0.0334(6) 0.0322(6) -0.0121(5) -0.0030(4) 0.0047(5)
O3 0.0300(6) 0.0126(5) 0.0189(5) -0.0014(4) -0.0021(4) -0.0003(4)
O4 0.0452(7) 0.0182(6) 0.0232(6) 0.0027(4) -0.0046(5) 0.0011(5)
C1 0.0145(6) 0.0162(7) 0.0184(7) -0.0024(5) 0.0000(5) 0.0012(5)
C2 0.0146(6) 0.0170(7) 0.0190(7) -0.0011(5) 0.0006(5) 0.0012(5)
C3 0.0178(7) 0.0160(7) 0.0186(7) -0.0007(5) 0.0026(5) 0.0007(5)
C4 0.0148(6) 0.0141(7) 0.0190(7) 0.0013(5) 0.0017(5) 0.0005(5)
C5 0.0167(7) 0.0172(7) 0.0212(7) 0.0002(5) 0.0008(5) -0.0003(5)
C6 0.0174(7) 0.0157(7) 0.0271(7) -0.0024(6) -0.0002(5) -0.0015(5)
C7 0.0171(7) 0.0194(7) 0.0226(7) -0.0082(6) 0.0003(5) 0.0014(5)
C8 0.0177(7) 0.0206(7) 0.0188(7) -0.0024(6) 0.0014(5) 0.0007(5)
C9 0.0238(7) 0.0168(7) 0.0156(7) -0.0005(5) -0.0005(5) 0.0007(5)
C10 0.0308(8) 0.0247(8) 0.0220(7) 0.0008(6) 0.0072(6) -0.0034(6)
C11 0.0301(8) 0.0203(7) 0.0204(7) 0.0005(6) 0.0055(6) -0.0025(6)
C12 0.0249(8) 0.0166(7) 0.0192(7) -0.0003(6) 0.0006(5) -0.0020(6)
C13 0.0318(8) 0.0235(8) 0.0238(7) -0.0076(6) 0.0007(6) -0.0013(6)
C14 0.0174(7) 0.0134(7) 0.0170(6) 0.0009(5) -0.0001(5) 0.0018(5)
C15 0.0172(7) 0.0153(7) 0.0191(6) 0.0017(5) 0.0021(5) 0.0002(5)
C16 0.0215(7) 0.0166(7) 0.0181(6) 0.0011(5) 0.0038(5) 0.0038(5)
C17 0.0236(7) 0.0116(6) 0.0175(6) 0.0001(5) -0.0030(5) 0.0017(5)
C18 0.0179(7) 0.0156(7) 0.0239(7) 0.0011(6) 0.0003(5) -0.0003(5)
C19 0.0178(7) 0.0166(7) 0.0223(7) -0.0011(5) 0.0031(5) 0.0021(5)
C20 0.0230(7) 0.0190(8) 0.0184(7) -0.0013(6) 0.0005(5) 0.0001(6)
C21 0.0340(8) 0.0206(8) 0.0214(7) -0.0032(6) -0.0009(6) -0.0009(6)

loop_
_atom_type_symbol
_atom_type_description
_atom_type_scat_dispersion_real
_atom_type_scat_dispersion_imag
_atom_type_scat_source
C C 0.0181 0.0091 'International Tables Vol C Tables 4.2.6.8 and 6.1.1.4'
H H 0.0000 0.0000 'International Tables Vol C Tables 4.2.6.8 and 6.1.1.4'
O O 0.0492 0.0322 'International Tables Vol C Tables 4.2.6.8 and 6.1.1.4'
N N 0.0311 0.0180 'International Tables Vol C Tables 4.2.6.8 and 6.1.1.4'

loop_
_geom_angle_atom_site_label_1
_geom_angle_atom_site_label_2
_geom_angle_atom_site_label_3
_geom_angle
C1 N1 C4 108.00(11)
C1 N1 C9 122.77(11)
C4 N1 C9 126.42(12)
C12 O1 C7 117.30(11)
C20 O3 C17 116.09(11)
N1 C1 C5 129.48(13)
N1 C1 C2 108.23(12)
C5 C1 C2 122.24(13)
C8 C2 C1 118.94(13)
C8 C2 C3 133.71(13)
C1 C2 C3 107.27(12)
C4 C3 C2 106.57(12)
C4 C3 C11 127.56(13)
C2 C3 C11 125.87(13)
C3 C4 N1 109.91(12)
C3 C4 C14 129.31(13)
N1 C4 C14 120.78(12)
C6 C5 C1 117.84(13)
C6 C5 H5A 121.1
C1 C5 H5A 121.1
C5 C6 C7 119.89(13)
C5 C6 H6A 120.1
C7 C6 H6A 120.1
C8 C7 C6 123.15(13)
C8 C7 O1 118.37(13)
C6 C7 O1 118.29(13)
C7 C8 C2 117.93(13)
C7 C8 H8A 121.0
C2 C8 H8A 121.0
N1 C9 C10 113.36(12)
N1 C9 H9A 108.9
C10 C9 H9A 108.9
N1 C9 H9B 108.9
C10 C9 H9B 108.9
H9A C9 H9B 107.7
C9 C10 H10A 109.5
C9 C10 H10B 109.5
H10A C10 H10B 109.5
C9 C10 H10C 109.5
H10A C10 H10C 109.5
H10B C10 H10C 109.5
C3 C11 H11A 109.5
C3 C11 H11B 109.5
H11A C11 H11B 109.5
C3 C11 H11C 109.5
H11A C11 H11C 109.5
H11B C11 H11C 109.5
O2 C12 O1 123.21(13)
O2 C12 C13 126.33(14)
O1 C12 C13 110.46(12)
C12 C13 H13A 109.5
C12 C13 H13B 109.5
H13A C13 H13B 109.5
C12 C13 H13C 109.5
H13A C13 H13C 109.5
H13B C13 H13C 109.5
C19 C14 C15 118.53(13)
C19 C14 C4 120.41(12)
C15 C14 C4 121.04(12)
C16 C15 C14 120.97(13)
C16 C15 H15A 119.5
C14 C15 H15A 119.5
C15 C16 C17 118.61(13)
C15 C16 H16A 120.7
C17 C16 H16A 120.7
C18 C17 C16 122.13(13)
C18 C17 O3 118.19(13)
C16 C17 O3 119.60(12)
C17 C18 C19 118.82(13)
C17 C18 H18A 120.6
C19 C18 H18A 120.6
C18 C19 C14 120.81(13)
C18 C19 H19A 119.6
C14 C19 H19A 119.6
O4 C20 O3 122.99(13)
O4 C20 C21 126.92(13)
O3 C20 C21 110.09(12)
C20 C21 H21A 109.5
C20 C21 H21B 109.5
H21A C21 H21B 109.5
C20 C21 H21C 109.5
H21A C21 H21C 109.5
H21B C21 H21C 109.5

loop_
_geom_bond_atom_site_label_1
_geom_bond_atom_site_label_2
_geom_bond_distance
N1 C1 1.3766(18)
N1 C4 1.3989(18)
N1 C9 1.4673(17)
O1 C12 1.3593(18)
O1 C7 1.4150(17)
O2 C12 1.2007(19)
O3 C20 1.3734(18)
O3 C17 1.4079(17)
O4 C20 1.1915(19)
C1 C5 1.395(2)
C1 C2 1.4153(19)
C2 C8 1.403(2)
C2 C3 1.432(2)
C3 C4 1.3764(19)
C3 C11 1.4980(19)
C4 C14 1.4721(19)
C5 C6 1.384(2)
C5 H5A 0.9500
C6 C7 1.397(2)
C6 H6A 0.9500
C7 C8 1.375(2)
C8 H8A 0.9500
C9 C10 1.520(2)
C9 H9A 0.9900
C9 H9B 0.9900
C10 H10A 0.9800
C10 H10B 0.9800
C10 H10C 0.9800
C11 H11A 0.9800
C11 H11B 0.9800
C11 H11C 0.9800
C12 C13 1.489(2)
C13 H13A 0.9800
C13 H13B 0.9800
C13 H13C 0.9800
C14 C19 1.399(2)
C14 C15 1.4032(19)
C15 C16 1.386(2)
C15 H15A 0.9500
C16 C17 1.383(2)
C16 H16A 0.9500
C17 C18 1.379(2)
C18 C19 1.389(2)
C18 H18A 0.9500
C19 H19A 0.9500
C20 C21 1.495(2)
C21 H21A 0.9800
C21 H21B 0.9800
C21 H21C 0.9800

loop_
_geom_torsion_atom_site_label_1
_geom_torsion_atom_site_label_2
_geom_torsion_atom_site_label_3
_geom_torsion_atom_site_label_4
_geom_torsion
C4 N1 C1 C5 -176.09(14)
C9 N1 C1 C5 -14.0(2)
C4 N1 C1 C2 1.25(15)
C9 N1 C1 C2 163.36(12)
N1 C1 C2 C8 -177.88(12)
C5 C1 C2 C8 -0.3(2)
N1 C1 C2 C3 -0.60(15)
C5 C1 C2 C3 176.98(12)
C8 C2 C3 C4 176.41(15)
C1 C2 C3 C4 -0.29(15)
C8 C2 C3 C11 -3.7(2)
C1 C2 C3 C11 179.55(13)
C2 C3 C4 N1 1.08(15)
C11 C3 C4 N1 -178.76(13)
C2 C3 C4 C14 -178.43(13)
C11 C3 C4 C14 1.7(2)
C1 N1 C4 C3 -1.48(15)
C9 N1 C4 C3 -162.74(12)
C1 N1 C4 C14 178.08(12)
C9 N1 C4 C14 16.8(2)
N1 C1 C5 C6 176.79(13)
C2 C1 C5 C6 -0.2(2)
C1 C5 C6 C7 0.5(2)
C5 C6 C7 C8 -0.3(2)
C5 C6 C7 O1 -175.26(12)
C12 O1 C7 C8 93.35(16)
C12 O1 C7 C6 -91.41(16)
C6 C7 C8 C2 -0.3(2)
O1 C7 C8 C2 174.72(12)
C1 C2 C8 C7 0.5(2)
C3 C2 C8 C7 -175.86(14)
C1 N1 C9 C10 84.23(16)
C4 N1 C9 C10 -117.06(15)
C7 O1 C12 O2 1.9(2)
C7 O1 C12 C13 -178.38(12)
C3 C4 C14 C19 51.1(2)
N1 C4 C14 C19 -128.35(14)
C3 C4 C14 C15 -130.59(16)
N1 C4 C14 C15 49.95(19)
C19 C14 C15 C16 2.5(2)
C4 C14 C15 C16 -175.83(12)
C14 C15 C16 C17 0.2(2)
C15 C16 C17 C18 -3.2(2)
C15 C16 C17 O3 -179.91(12)
C20 O3 C17 C18 103.53(15)
C20 O3 C17 C16 -79.64(16)
C16 C17 C18 C19 3.3(2)
O3 C17 C18 C19 -179.94(12)
C17 C18 C19 C14 -0.4(2)
C15 C14 C19 C18 -2.4(2)
C4 C14 C19 C18 175.95(13)
C17 O3 C20 O4 -0.7(2)
C17 O3 C20 C21 179.30(12)
